data_4329848
loop_
_publ_author_name
'Subramaniam Kuppuswamy'
'Mark W. Bezpalko'
'Tamara M. Powers'
'Mark M. Turnbull'
'Bruce M. Foxman'
'Christine M. Thomas'

_publ_section_title
;
 Utilization of Phosphinoamide Ligands in Homobimetallic Fe and Mn
 Complexes: The Effect of Disparate Coordination Environments on
 Metal-Metal Interactions and Magnetic and Redox Properties
;
_journal_name_full 'Inorganic Chemistry'
_journal_page_first 8225
_journal_page_last 8240
_journal_paper_doi 10.1021/ic300776y
_journal_volume 51
_journal_year 2012
_chemical_formula_moiety 'C60 H68 Fe2 N4 P4'
_chemical_formula_sum 'C60 H68 Fe2 N4 P4'
_chemical_formula_weight 1080.81
_space_group_IT_number 14
_symmetry_cell_setting monoclinic
_symmetry_space_group_name_Hall '-P 2ybc'
_symmetry_space_group_name_H-M 'P 1 21/c 1'
_atom_sites_solution_hydrogens difmap
_atom_sites_solution_primary other
_audit_creation_date 11-05-14
_audit_creation_method CRYSTALS_ver_14.21
_cell_angle_alpha 90
_cell_angle_beta 117.149(3)
_cell_angle_gamma 90
_cell_formula_units_Z 4
_cell_length_a 12.6193(9)
_cell_length_b 44.242(3)
_cell_length_c 11.7062(7)
_cell_measurement_reflns_used 6331
_cell_measurement_temperature 120
_cell_measurement_theta_max 24.56
_cell_measurement_theta_min 2.93
_cell_volume 5815.5(7)
_computing_cell_refinement 'Apex2 (Bruker AXS, 2006)'
_computing_data_collection 'Apex2 (Bruker AXS, 2006)'
_computing_data_reduction 'Apex2 (Bruker AXS, 2006)'
_computing_molecular_graphics 'CAMERON (Watkin et al., 1996)'
_computing_publication_material 'CRYSTALS (Betteridge et al., 2003)'
_computing_structure_refinement 'CRYSTALS (Betteridge et al., 2003)'
_computing_structure_solution 'Superflip (Palatinus & Chapuis, 2007)'
_diffrn_ambient_temperature 120
_diffrn_measured_fraction_theta_full 0.999
_diffrn_measured_fraction_theta_max 0.995
_diffrn_measurement_device Area
_diffrn_measurement_device_type 'Bruker Kappa Apex2'
_diffrn_measurement_method '\f & \w scans'
_diffrn_radiation_monochromator graphite
_diffrn_radiation_type 'Mo K\a'
_diffrn_radiation_wavelength 0.71073
_diffrn_reflns_av_R_equivalents 0.082
_diffrn_reflns_limit_h_max 14
_diffrn_reflns_limit_h_min -16
_diffrn_reflns_limit_k_max 56
_diffrn_reflns_limit_k_min 0
_diffrn_reflns_limit_l_max 14
_diffrn_reflns_limit_l_min 0
_diffrn_reflns_number 12677
_diffrn_reflns_theta_full 26.499
_diffrn_reflns_theta_max 27.040
_diffrn_reflns_theta_min 0.920
_diffrn_standards_number 0
_exptl_absorpt_coefficient_mu 0.649
_exptl_absorpt_correction_T_max 0.95
_exptl_absorpt_correction_T_min 0.94
_exptl_absorpt_correction_type numerical
_exptl_absorpt_process_details
; 
 Analytical Absorption (De Meulenaer & Tompa, 1965) 
;
_exptl_crystal_colour 'red brown'
_exptl_crystal_density_diffrn 1.234
_exptl_crystal_description prism
_exptl_crystal_F_000 2272
_exptl_crystal_size_max 0.335
_exptl_crystal_size_mid 0.094
_exptl_crystal_size_min 0.074
_platon_squeeze_details
;
During the structure solution, electron density difference 
maps revealed that there were considerable disordered 
solvent molecules.  From history, the solvate was likely 
Et2O in a volume of 470.6 \%A3 per unit cell (8.1%); 
the peaks could not be modeled successfully.  It appeared 
that the cavity areas contained about two diethyl ether 
molecules, located near the center of symmetry at  
(1/2, 1/2, 0) and (1/2, 0, 1/2 ) as cab be seen in the
ab projection in the experimental sction of the paper.  
Modeling with or without restraints was unsuccessful, 
as was step by step acquisition of peaks using 
successive electron density difference maps.  Thus, 
the structure factors were modified using the PLATON 
SQUEEZE technique, in order to produce a ?solvate-free? 
structure factor set  PLATON reported a total electron 
density of 97 e- per unit cell, likely representing 
2-3 diethyl ethere molecules, consistent with our earlier 
observations.  Use of the SQUEEZE technique resulted 
in a decrease of ca 2.1 % in R.  
;
_refine_diff_density_max 1.30
_refine_diff_density_min -0.99
_refine_ls_extinction_method none
_refine_ls_goodness_of_fit_ref 0.9993
_refine_ls_hydrogen_treatment constr
_refine_ls_matrix_type full
_refine_ls_number_parameters 631
_refine_ls_number_reflns 12677
_refine_ls_number_restraints 0
_refine_ls_R_factor_all 0.0894
_refine_ls_R_factor_gt 0.0476
_refine_ls_shift/su_max 0.0033982
_refine_ls_shift/su_mean 0.0000774
_refine_ls_structure_factor_coef Fsqd
_refine_ls_weighting_details
;
 Method= Modified Sheldrick 
 w=1/[\s^2^(F^2^) + ( 0.03P)^2^ + 4.48P] 
 ,where P=(max(Fo^2^,0) + 2Fc^2^)/3 
;
_refine_ls_weighting_scheme calc
_refine_ls_wR_factor_all 0.0959
_refine_ls_wR_factor_gt 0.0874
_refine_ls_wR_factor_ref 0.0959
_reflns_limit_h_max 14
_reflns_limit_h_min -16
_reflns_limit_k_max 56
_reflns_limit_k_min 0
_reflns_limit_l_max 14
_reflns_limit_l_min 0
_reflns_number_gt 8253
_reflns_number_total 12677
_reflns_threshold_expression I>2.0\s(I)
_oxford_diffrn_Wilson_B_factor 1.36
_oxford_diffrn_Wilson_scale 299.72
_oxford_refine_ls_r_factor_ref 0.0894
_oxford_refine_ls_scale 0.078539(10)
_oxford_reflns_number_all 12677
_oxford_reflns_threshold_expression_ref I>-10.0\s(I)
_oxford_structure_analysis_title 'sk065_0ma in P2(1)/c'
_cod_data_source_file ic300776y_si_002_2.cif
_cod_data_source_block 4
_cod_depositor_comments
;
The following automatic conversions were performed:

'_atom_sites_solution_primary' value 'Other' changed to 'other'
according to the built-in table from CIF Core dictionary named
'cif_core.dic' version 2.4.1 from 2010-06-29.

Automatic conversion script
Id: cif_fix_values 1891 2012-01-12 08:04:46Z andrius 
;
_cod_original_cell_volume 5815.6(7)
_cod_original_sg_symbol_H-M 'P 1 21/c 1 '
_cod_database_code 4329848

loop_
_symmetry_equiv_pos_as_xyz
x,y,z
-x,-y,-z
-x,y+1/2,-z+1/2
x,-y+1/2,z+1/2

loop_
_atom_site_label
_atom_site_type_symbol
_atom_site_fract_x
_atom_site_fract_y
_atom_site_fract_z
_atom_site_U_iso_or_equiv
_atom_site_occupancy
_atom_site_adp_type
_atom_site_refinement_flags_posn
Fe1 Fe 0.23431(3) 0.633557(9) 0.31120(4) 0.0142 1.0000 Uani .
Fe2 Fe 0.05547(3) 0.618000(9) 0.38802(4) 0.0156 1.0000 Uani .
P1 P 0.20345(6) 0.669775(16) 0.45262(7) 0.0150 1.0000 Uani .
P2 P 0.26555(6) 0.585105(16) 0.42865(7) 0.0158 1.0000 Uani .
P3 P 0.02517(6) 0.625869(16) 0.13202(7) 0.0166 1.0000 Uani .
P4 P 0.47965(7) 0.645398(18) 0.41304(8) 0.0240 1.0000 Uani .
N1 N 0.11280(19) 0.65321(5) 0.4992(2) 0.0142 1.0000 Uani .
N2 N 0.1399(2) 0.57947(5) 0.4366(2) 0.0169 1.0000 Uani .
N3 N -0.05747(19) 0.62441(5) 0.2072(2) 0.0160 1.0000 Uani .
N4 N 0.3605(2) 0.64590(5) 0.2695(2) 0.0240 1.0000 Uani .
C1 C 0.3310(2) 0.68441(6) 0.5955(3) 0.0166 1.0000 Uani .
C2 C 0.3417(3) 0.71414(7) 0.6395(3) 0.0230 1.0000 Uani .
C3 C 0.4356(3) 0.72238(7) 0.7552(3) 0.0320 1.0000 Uani .
C4 C 0.5201(3) 0.70138(7) 0.8286(3) 0.0322 1.0000 Uani .
C5 C 0.5112(3) 0.67195(7) 0.7862(3) 0.0233 1.0000 Uani .
C6 C 0.4180(2) 0.66351(7) 0.6701(3) 0.0208 1.0000 Uani .
C7 C 0.1330(2) 0.70418(6) 0.3637(3) 0.0156 1.0000 Uani .
C8 C 0.0105(2) 0.70743(6) 0.3127(3) 0.0188 1.0000 Uani .
C9 C -0.0472(3) 0.73163(7) 0.2343(3) 0.0236 1.0000 Uani .
C10 C 0.0162(3) 0.75315(7) 0.2063(3) 0.0264 1.0000 Uani .
C11 C 0.1380(3) 0.75035(7) 0.2556(3) 0.0262 1.0000 Uani .
C12 C 0.1960(3) 0.72578(6) 0.3332(3) 0.0234 1.0000 Uani .
C13 C 0.0731(2) 0.66767(7) 0.5871(3) 0.0189 1.0000 Uani .
C14 C -0.0526(3) 0.65682(7) 0.5518(3) 0.0284 1.0000 Uani .
C15 C 0.1547(3) 0.66012(7) 0.7264(3) 0.0298 1.0000 Uani .
C16 C 0.3865(2) 0.58246(6) 0.5932(3) 0.0173 1.0000 Uani .
C17 C 0.3623(3) 0.58805(6) 0.6961(3) 0.0250 1.0000 Uani .
C18 C 0.4533(3) 0.58759(7) 0.8218(3) 0.0331 1.0000 Uani .
C19 C 0.5684(3) 0.58160(7) 0.8460(3) 0.0317 1.0000 Uani .
C20 C 0.5941(3) 0.57656(7) 0.7449(3) 0.0277 1.0000 Uani .
C21 C 0.5040(3) 0.57686(6) 0.6195(3) 0.0219 1.0000 Uani .
C22 C 0.2962(2) 0.55233(6) 0.3520(3) 0.0163 1.0000 Uani .
C23 C 0.3438(3) 0.52525(6) 0.4157(3) 0.0220 1.0000 Uani .
C24 C 0.3613(3) 0.50094(7) 0.3514(3) 0.0267 1.0000 Uani .
C25 C 0.3315(3) 0.50351(7) 0.2227(3) 0.0308 1.0000 Uani .
C26 C 0.2843(3) 0.53008(7) 0.1582(3) 0.0286 1.0000 Uani .
C27 C 0.2658(2) 0.55420(6) 0.2230(3) 0.0213 1.0000 Uani .
C28 C 0.1160(3) 0.55153(6) 0.4884(3) 0.0209 1.0000 Uani .
C29 C 0.0464(3) 0.52883(7) 0.3828(3) 0.0314 1.0000 Uani .
C30 C 0.0482(3) 0.55929(7) 0.5640(3) 0.0352 1.0000 Uani .
C31 C -0.0363(2) 0.65449(6) 0.0052(3) 0.0177 1.0000 Uani .
C32 C -0.1399(2) 0.64941(7) -0.1093(3) 0.0223 1.0000 Uani .
C33 C -0.1924(3) 0.67257(7) -0.1965(3) 0.0259 1.0000 Uani .
C34 C -0.1403(3) 0.70069(7) -0.1726(3) 0.0299 1.0000 Uani .
C35 C -0.0362(3) 0.70600(7) -0.0612(3) 0.0294 1.0000 Uani .
C36 C 0.0145(3) 0.68301(6) 0.0278(3) 0.0215 1.0000 Uani .
C37 C -0.0047(3) 0.59154(6) 0.0350(3) 0.0210 1.0000 Uani .
C38 C -0.0509(3) 0.56641(7) 0.0672(3) 0.0280 1.0000 Uani .
C39 C -0.0731(3) 0.53949(7) -0.0010(3) 0.0367 1.0000 Uani .
C40 C -0.0474(3) 0.53731(8) -0.1029(3) 0.0396 1.0000 Uani .
C41 C 0.0007(3) 0.56155(8) -0.1350(3) 0.0374 1.0000 Uani .
C42 C 0.0203(3) 0.58874(7) -0.0689(3) 0.0301 1.0000 Uani .
C43 C -0.1889(2) 0.62398(6) 0.1398(3) 0.0204 1.0000 Uani .
C44 C -0.2398(3) 0.65566(7) 0.1281(3) 0.0259 1.0000 Uani .
C45 C -0.2358(3) 0.60329(7) 0.2104(3) 0.0307 1.0000 Uani .
C46 C 0.5777(3) 0.61524(7) 0.4116(3) 0.0223 1.0000 Uani .
C47 C 0.6916(3) 0.61232(7) 0.5139(3) 0.0284 1.0000 Uani .
C48 C 0.7564(3) 0.58594(7) 0.5335(3) 0.0305 1.0000 Uani .
C49 C 0.7090(3) 0.56177(7) 0.4506(3) 0.0332 1.0000 Uani .
C50 C 0.5976(3) 0.56414(7) 0.3466(3) 0.0282 1.0000 Uani .
C51 C 0.5330(3) 0.59071(7) 0.3277(3) 0.0236 1.0000 Uani .
C52 C 0.5711(3) 0.67884(6) 0.4269(3) 0.0213 1.0000 Uani .
C53 C 0.5651(3) 0.70323(6) 0.4993(3) 0.0236 1.0000 Uani .
C54 C 0.6288(3) 0.72954(7) 0.5108(3) 0.0256 1.0000 Uani .
C55 C 0.6996(3) 0.73229(7) 0.4505(3) 0.0282 1.0000 Uani .
C56 C 0.7072(3) 0.70862(7) 0.3778(3) 0.0307 1.0000 Uani .
C57 C 0.6441(3) 0.68216(7) 0.3673(3) 0.0297 1.0000 Uani .
C58 C 0.3712(3) 0.65242(8) 0.1525(3) 0.0396 1.0000 Uani .
C59 C 0.2903(3) 0.63232(9) 0.0448(3) 0.0516 1.0000 Uani .
C60 C 0.3513(3) 0.68608(8) 0.1161(3) 0.0426 1.0000 Uani .
H21 H 0.2835 0.7285 0.5915 0.0272 1.0000 Uiso R
H31 H 0.4415 0.7422 0.7822 0.0379 1.0000 Uiso R
H41 H 0.5823 0.7071 0.9072 0.0389 1.0000 Uiso R
H51 H 0.5689 0.6575 0.8354 0.0278 1.0000 Uiso R
H61 H 0.4116 0.6441 0.6416 0.0247 1.0000 Uiso R
H81 H -0.0342 0.6931 0.3305 0.0225 1.0000 Uiso R
H91 H -0.1299 0.7335 0.1993 0.0281 1.0000 Uiso R
H101 H -0.0238 0.7698 0.1525 0.0314 1.0000 Uiso R
H111 H 0.1816 0.7653 0.2378 0.0312 1.0000 Uiso R
H121 H 0.2776 0.7239 0.3634 0.0283 1.0000 Uiso R
H131 H 0.0730 0.6897 0.5764 0.0228 1.0000 Uiso R
H141 H -0.0807 0.6660 0.6083 0.0425 1.0000 Uiso R
H142 H -0.1062 0.6616 0.4639 0.0429 1.0000 Uiso R
H143 H -0.0524 0.6349 0.5611 0.0431 1.0000 Uiso R
H151 H 0.1267 0.6695 0.7824 0.0448 1.0000 Uiso R
H152 H 0.2362 0.6670 0.7535 0.0448 1.0000 Uiso R
H153 H 0.1580 0.6383 0.7385 0.0444 1.0000 Uiso R
H171 H 0.2846 0.5919 0.6806 0.0292 1.0000 Uiso R
H181 H 0.4361 0.5906 0.8920 0.0400 1.0000 Uiso R
H191 H 0.6287 0.5810 0.9305 0.0379 1.0000 Uiso R
H201 H 0.6735 0.5734 0.7618 0.0333 1.0000 Uiso R
H211 H 0.5219 0.5732 0.5521 0.0256 1.0000 Uiso R
H231 H 0.3649 0.5237 0.5020 0.0250 1.0000 Uiso R
H241 H 0.3930 0.4830 0.3964 0.0316 1.0000 Uiso R
H251 H 0.3433 0.4873 0.1774 0.0372 1.0000 Uiso R
H261 H 0.2659 0.5318 0.0728 0.0335 1.0000 Uiso R
H271 H 0.2321 0.5725 0.1790 0.0262 1.0000 Uiso R
H281 H 0.1926 0.5422 0.5475 0.0244 1.0000 Uiso R
H291 H 0.0868 0.5247 0.3301 0.0467 1.0000 Uiso R
H292 H -0.0327 0.5372 0.3278 0.0466 1.0000 Uiso R
H293 H 0.0368 0.5100 0.4204 0.0466 1.0000 Uiso R
H301 H -0.0261 0.5691 0.5080 0.0530 1.0000 Uiso R
H302 H 0.0310 0.5413 0.5989 0.0521 1.0000 Uiso R
H303 H 0.0939 0.5729 0.6340 0.0525 1.0000 Uiso R
H321 H -0.1750 0.6304 -0.1267 0.0266 1.0000 Uiso R
H331 H -0.2621 0.6692 -0.2716 0.0303 1.0000 Uiso R
H341 H -0.1760 0.7163 -0.2317 0.0356 1.0000 Uiso R
H351 H 0.0002 0.7250 -0.0453 0.0348 1.0000 Uiso R
H361 H 0.0844 0.6866 0.1031 0.0257 1.0000 Uiso R
H381 H -0.0668 0.5679 0.1374 0.0341 1.0000 Uiso R
H391 H -0.1084 0.5228 0.0229 0.0444 1.0000 Uiso R
H401 H -0.0628 0.5193 -0.1514 0.0474 1.0000 Uiso R
H411 H 0.0223 0.5600 -0.2019 0.0451 1.0000 Uiso R
H421 H 0.0537 0.6051 -0.0919 0.0350 1.0000 Uiso R
H431 H -0.2175 0.6155 0.0521 0.0230 1.0000 Uiso R
H441 H -0.3237 0.6549 0.0850 0.0387 1.0000 Uiso R
H442 H -0.2142 0.6640 0.2119 0.0388 1.0000 Uiso R
H443 H -0.2123 0.6683 0.0796 0.0382 1.0000 Uiso R
H451 H -0.2081 0.5829 0.2134 0.0449 1.0000 Uiso R
H452 H -0.2094 0.6108 0.2970 0.0457 1.0000 Uiso R
H453 H -0.3209 0.6035 0.1675 0.0461 1.0000 Uiso R
H471 H 0.7269 0.6289 0.5710 0.0334 1.0000 Uiso R
H481 H 0.8337 0.5845 0.6034 0.0371 1.0000 Uiso R
H491 H 0.7521 0.5435 0.4640 0.0395 1.0000 Uiso R
H501 H 0.5651 0.5474 0.2864 0.0338 1.0000 Uiso R
H511 H 0.4550 0.5923 0.2567 0.0271 1.0000 Uiso R
H531 H 0.5172 0.7014 0.5423 0.0279 1.0000 Uiso R
H541 H 0.6229 0.7454 0.5604 0.0310 1.0000 Uiso R
H551 H 0.7414 0.7503 0.4560 0.0336 1.0000 Uiso R
H561 H 0.7537 0.7103 0.3342 0.0370 1.0000 Uiso R
H571 H 0.6514 0.6658 0.3205 0.0352 1.0000 Uiso R
H581 H 0.4524 0.6468 0.1584 0.0476 1.0000 Uiso R
H591 H 0.3187 0.6362 -0.0209 0.0770 1.0000 Uiso R
H592 H 0.2056 0.6392 0.0181 0.0764 1.0000 Uiso R
H593 H 0.3022 0.6101 0.0710 0.0767 1.0000 Uiso R
H601 H 0.2723 0.6923 0.0988 0.0638 1.0000 Uiso R
H602 H 0.4085 0.6981 0.1857 0.0637 1.0000 Uiso R
H603 H 0.3606 0.6899 0.0404 0.0640 1.0000 Uiso R

loop_
_atom_site_aniso_label
_atom_site_aniso_U_11
_atom_site_aniso_U_22
_atom_site_aniso_U_33
_atom_site_aniso_U_23
_atom_site_aniso_U_13
_atom_site_aniso_U_12
Fe1 0.0129(2) 0.0149(2) 0.0157(2) 0.00068(16) 0.00717(16) 0.00011(17)
Fe2 0.0166(2) 0.0142(2) 0.0140(2) -0.00082(17) 0.00523(17) 0.00043(17)
P1 0.0129(4) 0.0154(4) 0.0160(4) -0.0009(3) 0.0060(3) -0.0009(3)
P2 0.0160(4) 0.0145(4) 0.0180(4) 0.0011(3) 0.0086(3) 0.0013(3)
P3 0.0146(4) 0.0195(4) 0.0151(4) 0.0003(3) 0.0062(3) 0.0005(3)
P4 0.0204(4) 0.0232(4) 0.0350(5) -0.0017(4) 0.0183(4) -0.0024(3)
N1 0.0125(12) 0.0151(12) 0.0144(12) -0.0017(9) 0.0055(10) -0.0016(9)
N2 0.0179(12) 0.0135(12) 0.0234(13) 0.0016(10) 0.0132(11) -0.0002(10)
N3 0.0113(12) 0.0219(13) 0.0120(11) -0.0009(9) 0.0030(10) -0.0013(9)
N4 0.0245(14) 0.0238(14) 0.0327(15) -0.0009(11) 0.0209(12) -0.0040(11)
C1 0.0134(14) 0.0198(15) 0.0157(14) -0.0031(12) 0.0058(12) -0.0025(12)
C2 0.0166(15) 0.0217(17) 0.0261(17) -0.0025(13) 0.0057(13) 0.0017(12)
C3 0.0292(19) 0.0206(17) 0.0346(19) -0.0109(14) 0.0047(15) -0.0003(14)
C4 0.0267(18) 0.0280(19) 0.0288(18) -0.0084(15) 0.0013(15) -0.0060(15)
C5 0.0189(16) 0.0250(17) 0.0188(15) 0.0035(13) 0.0024(13) 0.0007(13)
C6 0.0211(16) 0.0212(16) 0.0210(16) -0.0014(12) 0.0105(13) -0.0016(13)
C7 0.0159(15) 0.0134(14) 0.0166(14) -0.0029(11) 0.0065(12) 0.0005(11)
C8 0.0192(15) 0.0180(15) 0.0203(15) -0.0002(12) 0.0101(13) 0.0003(12)
C9 0.0186(16) 0.0253(17) 0.0278(17) 0.0016(14) 0.0113(13) 0.0040(13)
C10 0.0305(18) 0.0207(17) 0.0282(17) 0.0060(13) 0.0136(15) 0.0034(14)
C11 0.0273(18) 0.0234(17) 0.0324(18) 0.0037(14) 0.0175(15) -0.0044(14)
C12 0.0192(16) 0.0217(17) 0.0305(17) 0.0016(13) 0.0125(14) -0.0002(13)
C13 0.0208(16) 0.0205(16) 0.0182(15) -0.0056(12) 0.0113(13) -0.0024(12)
C14 0.0241(17) 0.042(2) 0.0268(17) -0.0079(15) 0.0179(15) -0.0036(15)
C15 0.0281(18) 0.045(2) 0.0190(16) -0.0018(14) 0.0126(14) -0.0028(15)
C16 0.0195(15) 0.0103(14) 0.0213(15) 0.0007(11) 0.0087(13) -0.0018(11)
C17 0.0255(17) 0.0243(17) 0.0254(17) -0.0019(14) 0.0116(14) -0.0026(14)
C18 0.047(2) 0.033(2) 0.0227(17) -0.0046(15) 0.0187(16) -0.0090(17)
C19 0.034(2) 0.0286(19) 0.0188(16) -0.0016(14) 0.0002(15) -0.0084(15)
C20 0.0235(17) 0.0224(17) 0.0289(18) -0.0001(13) 0.0047(14) -0.0015(13)
C21 0.0245(17) 0.0185(16) 0.0224(16) 0.0014(12) 0.0105(13) -0.0012(13)
C22 0.0145(15) 0.0154(15) 0.0201(15) -0.0027(12) 0.0088(12) -0.0003(11)
C23 0.0215(16) 0.0200(16) 0.0241(16) -0.0011(13) 0.0102(13) 0.0004(13)
C24 0.0242(17) 0.0155(16) 0.0338(19) -0.0001(13) 0.0076(15) 0.0030(13)
C25 0.0281(18) 0.0264(18) 0.0344(19) -0.0111(15) 0.0113(15) 0.0040(14)
C26 0.0273(18) 0.0316(19) 0.0238(17) -0.0069(14) 0.0089(14) 0.0020(14)
C27 0.0183(16) 0.0214(16) 0.0229(16) 0.0022(12) 0.0081(13) 0.0050(12)
C28 0.0252(17) 0.0151(15) 0.0264(17) 0.0047(12) 0.0153(14) 0.0018(12)
C29 0.038(2) 0.0243(18) 0.0380(19) -0.0037(15) 0.0227(17) -0.0099(15)
C30 0.049(2) 0.0278(19) 0.046(2) 0.0001(16) 0.0361(19) -0.0058(16)
C31 0.0182(15) 0.0211(16) 0.0172(15) 0.0013(12) 0.0110(12) 0.0036(12)
C32 0.0194(16) 0.0264(17) 0.0216(16) -0.0007(13) 0.0097(13) -0.0016(13)
C33 0.0221(17) 0.0331(19) 0.0188(16) 0.0021(14) 0.0060(13) 0.0033(14)
C34 0.0354(19) 0.0290(19) 0.0248(17) 0.0085(14) 0.0132(15) 0.0076(15)
C35 0.039(2) 0.0228(17) 0.0256(18) 0.0022(14) 0.0143(16) -0.0038(15)
C36 0.0197(16) 0.0277(17) 0.0162(15) 0.0009(13) 0.0074(13) -0.0005(13)
C37 0.0196(16) 0.0224(16) 0.0153(15) -0.0015(12) 0.0031(12) 0.0055(13)
C38 0.0264(18) 0.0264(18) 0.0270(17) -0.0060(14) 0.0086(14) 0.0009(14)
C39 0.036(2) 0.0271(19) 0.041(2) -0.0056(16) 0.0119(17) -0.0026(15)
C40 0.043(2) 0.033(2) 0.031(2) -0.0106(16) 0.0065(17) 0.0073(17)
C41 0.046(2) 0.044(2) 0.0232(18) -0.0007(16) 0.0171(17) 0.0165(18)
C42 0.036(2) 0.0309(19) 0.0244(17) 0.0011(14) 0.0143(15) 0.0064(15)
C43 0.0135(14) 0.0292(18) 0.0146(14) -0.0050(12) 0.0030(12) -0.0039(12)
C44 0.0160(16) 0.0351(19) 0.0250(17) -0.0008(14) 0.0080(13) 0.0029(14)
C45 0.0245(17) 0.040(2) 0.0308(18) -0.0019(15) 0.0156(15) -0.0075(15)
C46 0.0206(16) 0.0234(16) 0.0284(17) 0.0034(13) 0.0159(14) 0.0007(13)
C47 0.0243(17) 0.0306(19) 0.0364(19) -0.0041(15) 0.0190(15) -0.0055(14)
C48 0.0200(17) 0.036(2) 0.0374(19) 0.0072(16) 0.0148(15) 0.0034(15)
C49 0.0287(19) 0.0297(19) 0.049(2) 0.0063(16) 0.0248(17) 0.0058(15)
C50 0.0278(18) 0.0247(18) 0.0374(19) -0.0038(14) 0.0195(16) -0.0029(14)
C51 0.0186(16) 0.0277(18) 0.0294(17) 0.0014(14) 0.0151(14) 0.0006(13)
C52 0.0183(16) 0.0202(16) 0.0254(16) 0.0013(13) 0.0101(13) 0.0023(12)
C53 0.0193(16) 0.0255(17) 0.0244(17) 0.0053(13) 0.0086(13) 0.0029(13)
C54 0.0223(17) 0.0204(17) 0.0249(17) 0.0002(13) 0.0028(14) 0.0006(13)
C55 0.0193(16) 0.0244(17) 0.0340(18) 0.0068(14) 0.0063(14) -0.0007(13)
C56 0.0212(17) 0.0328(19) 0.042(2) 0.0008(16) 0.0176(16) -0.0024(14)
C57 0.0263(18) 0.0273(18) 0.040(2) -0.0057(15) 0.0194(16) -0.0041(14)
C58 0.047(2) 0.040(2) 0.041(2) 0.0018(17) 0.0289(19) -0.0117(18)
C59 0.044(2) 0.075(3) 0.036(2) 0.004(2) 0.0182(19) -0.006(2)
C60 0.036(2) 0.054(2) 0.035(2) 0.0175(18) 0.0142(17) -0.0048(18)

loop_
_atom_type_symbol
_atom_type_scat_dispersion_real
_atom_type_scat_dispersion_imag
_atom_type_scat_Cromer_Mann_a1
_atom_type_scat_Cromer_Mann_b1
_atom_type_scat_Cromer_Mann_a2
_atom_type_scat_Cromer_Mann_b2
_atom_type_scat_Cromer_Mann_a3
_atom_type_scat_Cromer_Mann_b3
_atom_type_scat_Cromer_Mann_a4
_atom_type_scat_Cromer_Mann_b4
_atom_type_scat_Cromer_Mann_c
_atom_type_scat_source
C 0.0033 0.0016 2.3100 20.8439 1.0200 10.2075 1.5886 0.5687 0.8650 51.6512 0.2156 'International Tables Vol C 4.2.6.8 and 6.1.1.4'
H 0.0000 0.0000 0.4930 10.5109 0.3229 26.1257 0.1402 3.1424 0.0408 57.7998 0.0030 'International Tables Vol C 4.2.6.8 and 6.1.1.4'
N 0.0061 0.0033 12.2126 0.0057 3.1322 9.8933 2.0125 28.9975 1.1663 0.5826 -11.5290 'International Tables Vol C 4.2.6.8 and 6.1.1.4'
P 0.1023 0.0942 6.4345 1.9067 4.1791 27.1570 1.7800 0.5260 1.4908 68.1645 1.1149 'International Tables Vol C 4.2.6.8 and 6.1.1.4'
Fe 0.3463 0.8444 11.7695 4.7611 7.3573 0.3072 3.5222 15.3535 2.3045 76.8805 1.0369 'International Tables Vol C 4.2.6.8 and 6.1.1.4'

loop_
_geom_angle_atom_site_label_1
_geom_angle_atom_site_label_2
_geom_angle_atom_site_label_3
_geom_angle
_geom_angle_publ_flag
Fe2 Fe1 P1 63.67(2) yes
Fe2 Fe1 P2 64.37(2) yes
P1 Fe1 P2 102.94(3) yes
Fe2 Fe1 P3 63.66(2) yes
P1 Fe1 P3 102.68(3) yes
P2 Fe1 P3 100.65(3) yes
Fe2 Fe1 P4 141.54(2) yes
P1 Fe1 P4 94.31(3) yes
P2 Fe1 P4 93.45(3) yes
P3 Fe1 P4 154.75(3) yes
Fe2 Fe1 N4 176.03(7) yes
P1 Fe1 N4 112.66(7) yes
P2 Fe1 N4 116.16(8) yes
P3 Fe1 N4 119.51(8) yes
P4 Fe1 N4 35.42(7) yes
Fe1 Fe2 P1 51.117(18) yes
Fe1 Fe2 P2 51.218(18) yes
P1 Fe2 P2 85.36(2) yes
Fe1 Fe2 P3 52.504(18) yes
P1 Fe2 P3 86.45(2) yes
P2 Fe2 P3 84.67(2) yes
Fe1 Fe2 N1 84.96(6) yes
P1 Fe2 N1 34.41(6) yes
P2 Fe2 N1 105.19(7) yes
P3 Fe2 N1 115.73(7) yes
Fe1 Fe2 N2 84.12(6) yes
P1 Fe2 N2 115.00(7) yes
P2 Fe2 N2 33.69(6) yes
P3 Fe2 N2 101.84(7) yes
N1 Fe2 N2 121.16(9) yes
Fe1 Fe2 N3 85.13(6) yes
P1 Fe2 N3 103.73(7) yes
P2 Fe2 N3 114.48(7) yes
P3 Fe2 N3 33.69(6) yes
N1 Fe2 N3 118.17(9) yes
N2 Fe2 N3 118.17(9) yes
Fe1 P1 Fe2 65.22(2) yes
Fe1 P1 N1 106.28(8) yes
Fe1 P1 C1 120.15(9) yes
Fe2 P1 C1 136.73(9) yes
N1 P1 C1 108.00(12) yes
Fe1 P1 C7 110.13(9) yes
Fe2 P1 C7 115.53(9) yes
N1 P1 C7 109.15(12) yes
C1 P1 C7 102.82(12) yes
Fe1 P2 Fe2 64.41(2) yes
Fe1 P2 N2 104.38(8) yes
Fe1 P2 C16 118.86(9) yes
Fe2 P2 C16 118.00(9) yes
N2 P2 C16 106.96(12) yes
Fe1 P2 C22 115.29(9) yes
Fe2 P2 C22 134.78(9) yes
N2 P2 C22 109.29(12) yes
C16 P2 C22 101.70(12) yes
Fe1 P3 Fe2 63.84(2) yes
Fe1 P3 N3 103.74(8) yes
Fe1 P3 C31 118.25(9) yes
Fe2 P3 C31 137.48(9) yes
N3 P3 C31 108.89(12) yes
Fe1 P3 C37 117.83(9) yes
Fe2 P3 C37 116.10(9) yes
N3 P3 C37 107.34(12) yes
C31 P3 C37 100.33(13) yes
Fe1 P4 C46 118.67(10) yes
N4 P4 C46 107.71(13) yes
Fe1 P4 C52 135.46(10) yes
N4 P4 C52 108.64(13) yes
C46 P4 C52 100.86(13) yes
Fe2 N1 P1 103.70(11) yes
Fe2 N1 C13 132.14(17) yes
P1 N1 C13 123.00(18) yes
Fe2 N2 P2 105.24(11) yes
Fe2 N2 C28 131.86(18) yes
P2 N2 C28 122.37(18) yes
Fe2 N3 P3 104.92(11) yes
Fe2 N3 C43 131.37(17) yes
P3 N3 C43 123.19(18) yes
P4 N4 Fe1 102.05(12) yes
P4 N4 C58 121.3(2) yes
Fe1 N4 C58 136.5(2) yes
P1 C1 C2 124.6(2) yes
P1 C1 C6 116.7(2) yes
C2 C1 C6 118.5(2) yes
C1 C2 C3 120.4(3) yes
C1 C2 H21 119.8 no
C3 C2 H21 119.8 no
C2 C3 C4 120.4(3) yes
C2 C3 H31 119.0 no
C4 C3 H31 120.6 no
C3 C4 C5 119.9(3) yes
C3 C4 H41 119.8 no
C5 C4 H41 120.2 no
C4 C5 C6 120.1(3) yes
C4 C5 H51 120.4 no
C6 C5 H51 119.5 no
C1 C6 C5 120.6(3) yes
C1 C6 H61 118.9 no
C5 C6 H61 120.5 no
P1 C7 C8 119.2(2) yes
P1 C7 C12 122.1(2) yes
C8 C7 C12 118.3(3) yes
C7 C8 C9 120.8(3) yes
C7 C8 H81 120.1 no
C9 C8 H81 119.1 no
C8 C9 C10 120.5(3) yes
C8 C9 H91 120.2 no
C10 C9 H91 119.3 no
C9 C10 C11 119.7(3) yes
C9 C10 H101 120.3 no
C11 C10 H101 120.0 no
C10 C11 C12 119.9(3) yes
C10 C11 H111 119.8 no
C12 C11 H111 120.4 no
C11 C12 C7 120.8(3) yes
C11 C12 H121 118.9 no
C7 C12 H121 120.3 no
N1 C13 C14 108.4(2) yes
N1 C13 C15 111.9(2) yes
C14 C13 C15 109.6(2) yes
N1 C13 H131 108.8 no
C14 C13 H131 109.7 no
C15 C13 H131 108.4 no
C13 C14 H141 110.1 no
C13 C14 H142 110.9 no
H141 C14 H142 109.9 no
C13 C14 H143 109.5 no
H141 C14 H143 108.8 no
H142 C14 H143 107.7 no
C13 C15 H151 110.8 no
C13 C15 H152 112.3 no
H151 C15 H152 107.7 no
C13 C15 H153 109.7 no
H151 C15 H153 109.3 no
H152 C15 H153 107.0 no
P2 C16 C17 119.4(2) yes
P2 C16 C21 122.3(2) yes
C17 C16 C21 118.2(3) yes
C16 C17 C18 120.7(3) yes
C16 C17 H171 119.5 no
C18 C17 H171 119.8 no
C17 C18 C19 120.3(3) yes
C17 C18 H181 120.5 no
C19 C18 H181 119.1 no
C18 C19 C20 119.7(3) yes
C18 C19 H191 119.9 no
C20 C19 H191 120.5 no
C19 C20 C21 120.4(3) yes
C19 C20 H201 119.3 no
C21 C20 H201 120.3 no
C16 C21 C20 120.7(3) yes
C16 C21 H211 119.3 no
C20 C21 H211 119.9 no
P2 C22 C23 123.5(2) yes
P2 C22 C27 118.2(2) yes
C23 C22 C27 118.3(2) yes
C22 C23 C24 120.8(3) yes
C22 C23 H231 119.4 no
C24 C23 H231 119.8 no
C23 C24 C25 119.8(3) yes
C23 C24 H241 119.1 no
C25 C24 H241 121.1 no
C24 C25 C26 120.2(3) yes
C24 C25 H251 121.1 no
C26 C25 H251 118.7 no
C25 C26 C27 119.7(3) yes
C25 C26 H261 119.9 no
C27 C26 H261 120.4 no
C26 C27 C22 121.3(3) yes
C26 C27 H271 120.3 no
C22 C27 H271 118.4 no
N2 C28 C29 111.8(2) yes
N2 C28 C30 109.0(2) yes
C29 C28 C30 110.6(2) yes
N2 C28 H281 108.7 no
C29 C28 H281 108.1 no
C30 C28 H281 108.5 no
C28 C29 H291 111.1 no
C28 C29 H292 108.8 no
H291 C29 H292 108.8 no
C28 C29 H293 110.0 no
H291 C29 H293 109.5 no
H292 C29 H293 108.6 no
C28 C30 H301 109.6 no
C28 C30 H302 110.8 no
H301 C30 H302 108.8 no
C28 C30 H303 111.0 no
H301 C30 H303 108.1 no
H302 C30 H303 108.6 no
P3 C31 C32 122.0(2) yes
P3 C31 C36 119.1(2) yes
C32 C31 C36 118.6(3) yes
C31 C32 C33 120.8(3) yes
C31 C32 H321 119.9 no
C33 C32 H321 119.3 no
C32 C33 C34 119.8(3) yes
C32 C33 H331 120.3 no
C34 C33 H331 119.9 no
C33 C34 C35 120.4(3) yes
C33 C34 H341 119.6 no
C35 C34 H341 120.1 no
C34 C35 C36 119.8(3) yes
C34 C35 H351 120.6 no
C36 C35 H351 119.6 no
C35 C36 C31 120.7(3) yes
C35 C36 H361 119.9 no
C31 C36 H361 119.4 no
P3 C37 C38 119.4(2) yes
P3 C37 C42 123.4(2) yes
C38 C37 C42 117.2(3) yes
C37 C38 C39 122.1(3) yes
C37 C38 H381 118.1 no
C39 C38 H381 119.8 no
C38 C39 C40 119.6(3) yes
C38 C39 H391 119.1 no
C40 C39 H391 121.3 no
C39 C40 C41 119.6(3) yes
C39 C40 H401 120.9 no
C41 C40 H401 119.5 no
C40 C41 C42 120.9(3) yes
C40 C41 H411 120.3 no
C42 C41 H411 118.7 no
C37 C42 C41 120.6(3) yes
C37 C42 H421 119.5 no
C41 C42 H421 119.9 no
N3 C43 C44 111.2(2) yes
N3 C43 C45 109.8(2) yes
C44 C43 C45 110.5(2) yes
N3 C43 H431 110.2 no
C44 C43 H431 108.4 no
C45 C43 H431 106.6 no
C43 C44 H441 109.8 no
C43 C44 H442 109.4 no
H441 C44 H442 109.6 no
C43 C44 H443 109.6 no
H441 C44 H443 108.8 no
H442 C44 H443 109.5 no
C43 C45 H451 111.1 no
C43 C45 H452 109.2 no
H451 C45 H452 109.6 no
C43 C45 H453 109.3 no
H451 C45 H453 109.4 no
H452 C45 H453 108.2 no
P4 C46 C47 119.8(2) yes
P4 C46 C51 121.0(2) yes
C47 C46 C51 117.3(3) yes
C46 C47 C48 121.3(3) yes
C46 C47 H471 119.9 no
C48 C47 H471 118.8 no
C47 C48 C49 120.2(3) yes
C47 C48 H481 119.8 no
C49 C48 H481 120.0 no
C48 C49 C50 120.0(3) yes
C48 C49 H491 120.8 no
C50 C49 H491 119.2 no
C49 C50 C51 119.5(3) yes
C49 C50 H501 120.2 no
C51 C50 H501 120.3 no
C46 C51 C50 121.7(3) yes
C46 C51 H511 118.7 no
C50 C51 H511 119.7 no
P4 C52 C53 118.0(2) yes
P4 C52 C57 124.9(2) yes
C53 C52 C57 117.0(3) yes
C52 C53 C54 121.2(3) yes
C52 C53 H531 118.8 no
C54 C53 H531 120.0 no
C53 C54 C55 120.6(3) yes
C53 C54 H541 118.9 no
C55 C54 H541 120.5 no
C54 C55 C56 119.6(3) yes
C54 C55 H551 121.0 no
C56 C55 H551 119.3 no
C55 C56 C57 119.7(3) yes
C55 C56 H561 120.8 no
C57 C56 H561 119.5 no
C52 C57 C56 121.8(3) yes
C52 C57 H571 118.4 no
C56 C57 H571 119.8 no
N4 C58 C59 110.6(3) yes
N4 C58 C60 112.1(3) yes
C59 C58 C60 112.3(3) yes
N4 C58 H581 113.8 no
C59 C58 H581 100.9 no
C60 C58 H581 106.7 no
C58 C59 H591 101.5 no
C58 C59 H592 107.4 no
H591 C59 H592 114.1 no
C58 C59 H593 111.6 no
H591 C59 H593 109.9 no
H592 C59 H593 111.8 no
C58 C60 H601 110.9 no
C58 C60 H602 109.5 no
H601 C60 H602 109.0 no
C58 C60 H603 110.6 no
H601 C60 H603 107.8 no
H602 C60 H603 108.9 no

loop_
_geom_bond_atom_site_label_1
_geom_bond_atom_site_label_2
_geom_bond_distance
_geom_bond_publ_flag
Fe1 Fe2 2.8684(6) yes
Fe1 P1 2.4593(8) yes
Fe1 P2 2.4791(8) yes
Fe1 P3 2.5355(8) yes
Fe1 P4 2.8129(9) yes
Fe1 N4 1.944(2) yes
Fe2 P1 2.8315(8) yes
Fe2 P2 2.8673(8) yes
Fe2 P3 2.8639(8) yes
Fe2 N1 1.946(2) yes
Fe2 N2 1.953(2) yes
Fe2 N3 1.960(2) yes
P1 N1 1.647(2) yes
P1 C1 1.830(3) yes
P1 C7 1.829(3) yes
P2 N2 1.648(2) yes
P2 C16 1.837(3) yes
P2 C22 1.837(3) yes
P3 N3 1.644(2) yes
P3 C31 1.833(3) yes
P3 C37 1.830(3) yes
P4 N4 1.667(3) yes
P4 C46 1.825(3) yes
P4 C52 1.838(3) yes
N1 C13 1.479(3) yes
N2 C28 1.468(3) yes
N3 C43 1.476(3) yes
N4 C58 1.466(4) yes
C1 C2 1.397(4) yes
C1 C6 1.396(4) yes
C2 C3 1.381(4) yes
C2 H21 0.938 no
C3 C4 1.379(4) yes
C3 H31 0.924 no
C4 C5 1.380(4) yes
C4 H41 0.931 no
C5 C6 1.383(4) yes
C5 H51 0.941 no
C6 H61 0.911 no
C7 C8 1.388(4) yes
C7 C12 1.390(4) yes
C8 C9 1.382(4) yes
C8 H81 0.933 no
C9 C10 1.376(4) yes
C9 H91 0.934 no
C10 C11 1.379(4) yes
C10 H101 0.951 no
C11 C12 1.391(4) yes
C11 H111 0.941 no
C12 H121 0.928 no
C13 C14 1.523(4) yes
C13 C15 1.517(4) yes
C13 H131 0.983 no
C14 H141 0.969 no
C14 H142 0.962 no
C14 H143 0.978 no
C15 H151 0.970 no
C15 H152 0.976 no
C15 H153 0.973 no
C16 C17 1.393(4) yes
C16 C21 1.392(4) yes
C17 C18 1.394(4) yes
C17 H171 0.929 no
C18 C19 1.373(4) yes
C18 H181 0.950 no
C19 C20 1.381(4) yes
C19 H191 0.933 no
C20 C21 1.387(4) yes
C20 H201 0.939 no
C21 H211 0.928 no
C22 C23 1.394(4) yes
C22 C27 1.380(4) yes
C23 C24 1.387(4) yes
C23 H231 0.923 no
C24 C25 1.382(4) yes
C24 H241 0.936 no
C25 C26 1.377(4) yes
C25 H251 0.941 no
C26 C27 1.389(4) yes
C26 H261 0.920 no
C27 H271 0.952 no
C28 C29 1.522(4) yes
C28 C30 1.524(4) yes
C28 H281 0.987 no
C29 H291 0.981 no
C29 H292 0.980 no
C29 H293 0.973 no
C30 H301 0.969 no
C30 H302 0.965 no
C30 H303 0.968 no
C31 C32 1.399(4) yes
C31 C36 1.385(4) yes
C32 C33 1.384(4) yes
C32 H321 0.930 no
C33 C34 1.375(4) yes
C33 H331 0.929 no
C34 C35 1.385(4) yes
C34 H341 0.935 no
C35 C36 1.386(4) yes
C35 H351 0.935 no
C36 H361 0.933 no
C37 C38 1.385(4) yes
C37 C42 1.394(4) yes
C38 C39 1.389(4) yes
C38 H381 0.933 no
C39 C40 1.375(5) yes
C39 H391 0.967 no
C40 C41 1.367(5) yes
C40 H401 0.947 no
C41 C42 1.390(4) yes
C41 H411 0.941 no
C42 H421 0.938 no
C43 C44 1.522(4) yes
C43 C45 1.522(4) yes
C43 H431 0.994 no
C44 H441 0.942 no
C44 H442 0.956 no
C44 H443 0.968 no
C45 H451 0.964 no
C45 H452 0.970 no
C45 H453 0.956 no
C46 C47 1.395(4) yes
C46 C51 1.399(4) yes
C47 C48 1.382(4) yes
C47 H471 0.955 no
C48 C49 1.383(4) yes
C48 H481 0.947 no
C49 C50 1.382(4) yes
C49 H491 0.948 no
C50 C51 1.389(4) yes
C50 H501 0.974 no
C51 H511 0.958 no
C52 C53 1.395(4) yes
C52 C57 1.394(4) yes
C53 C54 1.386(4) yes
C53 H531 0.949 no
C54 C55 1.373(4) yes
C54 H541 0.936 no
C55 C56 1.381(4) yes
C55 H551 0.943 no
C56 C57 1.389(4) yes
C56 H561 0.942 no
C57 H571 0.936 no
C58 C59 1.499(5) yes
C58 C60 1.537(5) yes
C58 H581 1.025 no
C59 H591 1.000 no
C59 H592 1.014 no
C59 H593 1.018 no
C60 H601 0.962 no
C60 H602 0.964 no
C60 H603 0.961 no

loop_
_platon_squeeze_void_nr
_platon_squeeze_void_average_x
_platon_squeeze_void_average_y
_platon_squeeze_void_average_z
_platon_squeeze_void_volume
_platon_squeeze_void_count_electrons
_platon_squeeze_void_content
1 0.500 0.500 0.000 234 49 ' '
2 0.500 0.000 0.500 234 49 ' '
